data_2217851
loop_
_publ_author_name
'Gao, Li-Xin'
'Fang, Guang-Jun'
'Feng, Jin-Guo'
'Liang, Dong'
'Wang, Wei'

_publ_section_title
;
 2-(4,6-Dimethylpyrimidin-2-ylsulfanyl)-<i>N</i>-phenylacetamide
;
_journal_coeditor_code AT2550
_journal_issue 4
_journal_name_full 'Acta Crystallographica Section E'
_journal_page_first o760
_journal_paper_doi 10.1107/S1600536808007940
_journal_volume 64
_journal_year 2008
_chemical_formula_moiety 'C14 H15 N3 O S'
_chemical_formula_sum 'C14 H15 N3 O S'
_chemical_formula_weight 273.35
_chemical_name_systematic
;
2-(4,6-dimethylpyrimidin-2-ylsulfanyl)-N-phenylacetamide
;
_space_group_IT_number 61
_symmetry_cell_setting orthorhombic
_symmetry_space_group_name_Hall '-P 2ac 2ab'
_symmetry_space_group_name_H-M 'P b c a'
_atom_sites_solution_hydrogens geom
_atom_sites_solution_primary direct
_atom_sites_solution_secondary difmap
_cell_angle_alpha 90.00
_cell_angle_beta 90.00
_cell_angle_gamma 90.00
_cell_formula_units_Z 8
_cell_length_a 9.1691(17)
_cell_length_b 15.485(3)
_cell_length_c 20.798(4)
_cell_measurement_reflns_used 2395
_cell_measurement_temperature 571(2)
_cell_measurement_theta_max 22.08
_cell_measurement_theta_min 2.76
_cell_volume 2953.0(10)
_computing_cell_refinement 'SMART (Bruker, 1997)'
_computing_data_collection 'SMART (Bruker, 1997)'
_computing_data_reduction 'SAINT (Bruker, 1997)'
_computing_molecular_graphics 'SHELXTL (Sheldrick, 2008)'
_computing_publication_material 'SHELXTL (Sheldrick, 2008)'
_computing_structure_refinement 'SHELXL97 (Sheldrick, 2008)'
_computing_structure_solution 'SHELXS97 (Sheldrick, 2008)'
_diffrn_ambient_temperature 571(2)
_diffrn_measured_fraction_theta_full 1.000
_diffrn_measured_fraction_theta_max 1.000
_diffrn_measurement_device_type 'Bruker SMART CCD area-detector'
_diffrn_measurement_method '\f and \w scans'
_diffrn_radiation_monochromator graphite
_diffrn_radiation_source 'fine-focus sealed tube'
_diffrn_radiation_type 'Mo K\a'
_diffrn_radiation_wavelength 0.71073
_diffrn_reflns_av_R_equivalents 0.0729
_diffrn_reflns_av_sigmaI/netI 0.0547
_diffrn_reflns_limit_h_max 10
_diffrn_reflns_limit_h_min -8
_diffrn_reflns_limit_k_max 18
_diffrn_reflns_limit_k_min -18
_diffrn_reflns_limit_l_max 24
_diffrn_reflns_limit_l_min -22
_diffrn_reflns_number 14235
_diffrn_reflns_theta_full 25.02
_diffrn_reflns_theta_max 25.02
_diffrn_reflns_theta_min 1.96
_diffrn_standards_decay_% 0
_diffrn_standards_interval_count 0
_diffrn_standards_interval_time 0
_diffrn_standards_number 0
_exptl_absorpt_coefficient_mu 0.215
_exptl_absorpt_correction_T_max 0.9705
_exptl_absorpt_correction_T_min 0.9422
_exptl_absorpt_correction_type multi-scan
_exptl_absorpt_process_details '(SADABS; Sheldrick, 1996)'
_exptl_crystal_colour colourless
_exptl_crystal_density_diffrn 1.230
_exptl_crystal_density_method 'not measured'
_exptl_crystal_description block
_exptl_crystal_F_000 1152
_exptl_crystal_size_max 0.28
_exptl_crystal_size_mid 0.24
_exptl_crystal_size_min 0.14
_refine_diff_density_max 0.171
_refine_diff_density_min -0.159
_refine_ls_extinction_coef 0.0155(11)
_refine_ls_extinction_expression Fc^*^=kFc[1+0.001xFc^2^\l^3^/sin(2\q)]^-1/4^
_refine_ls_extinction_method SHELXL
_refine_ls_goodness_of_fit_ref 1.011
_refine_ls_hydrogen_treatment constr
_refine_ls_matrix_type full
_refine_ls_number_parameters 175
_refine_ls_number_reflns 2606
_refine_ls_number_restraints 0
_refine_ls_restrained_S_all 1.011
_refine_ls_R_factor_all 0.0934
_refine_ls_R_factor_gt 0.0403
_refine_ls_shift/su_max 0.001
_refine_ls_shift/su_mean 0.000
_refine_ls_structure_factor_coef Fsqd
_refine_ls_weighting_details 'w=1/[\s^2^(Fo^2^)+(0.0440P)^2^+0.9487P] where P=(Fo^2^+2Fc^2^)/3'
_refine_ls_weighting_scheme calc
_refine_ls_wR_factor_gt 0.0912
_refine_ls_wR_factor_ref 0.1159
_reflns_number_gt 1494
_reflns_number_total 2606
_reflns_threshold_expression I>2\s(I)
_cod_data_source_file at2550.cif
_cod_data_source_block I
_cod_original_cell_volume 2952.9(9)
_cod_original_sg_symbol_H-M 'P b c a '
_cod_database_code 2217851
_cod_database_fobs_code 2217851

loop_
_symmetry_equiv_pos_as_xyz
'x, y, z'
'-x+1/2, -y, z+1/2'
'-x, y+1/2, -z+1/2'
'x+1/2, -y+1/2, -z'
'-x, -y, -z'
'x-1/2, y, -z-1/2'
'x, -y-1/2, z-1/2'
'-x-1/2, y-1/2, z'

loop_
_atom_site_type_symbol
_atom_site_label
_atom_site_fract_x
_atom_site_fract_y
_atom_site_fract_z
_atom_site_U_iso_or_equiv
_atom_site_adp_type
_atom_site_calc_flag
_atom_site_refinement_flags
_atom_site_occupancy
S S1 0.10446(8) 0.82693(5) 0.31856(3) 0.0566(3) Uani d . 1
O O1 0.08455(18) 0.69624(13) 0.20969(9) 0.0658(6) Uani d . 1
N N1 0.1800(2) 0.67674(14) 0.37036(10) 0.0540(6) Uani d . 1
C C8 0.2078(3) 0.70685(17) 0.23078(12) 0.0498(7) Uani d . 1
C C1 0.0880(3) 0.74194(16) 0.37418(12) 0.0480(7) Uani d . 1
N N3 0.3186(2) 0.65184(14) 0.22060(10) 0.0539(6) Uani d . 1
H H3A 0.4015 0.6669 0.2364 0.065 Uiso calc R 1
C C7 0.2494(3) 0.78653(16) 0.26898(13) 0.0541(7) Uani d . 1
H H7A 0.2793 0.8316 0.2394 0.065 Uiso calc R 1
H H7B 0.3324 0.7728 0.2961 0.065 Uiso calc R 1
C C9 0.3164(3) 0.57251(18) 0.18732(13) 0.0538(7) Uani d . 1
N N2 -0.0195(3) 0.75292(15) 0.41631(11) 0.0665(7) Uani d . 1
C C2 0.1643(3) 0.61439(19) 0.41447(15) 0.0643(8) Uani d . 1
C C14 0.4321(4) 0.51737(19) 0.19623(14) 0.0703(9) Uani d . 1
H H14 0.5079 0.5332 0.2235 0.084 Uiso calc R 1
C C10 0.2056(3) 0.5472(2) 0.14672(15) 0.0779(10) Uani d . 1
H H10 0.1266 0.5837 0.1396 0.093 Uiso calc R 1
C C3 0.0557(4) 0.6186(2) 0.45961(14) 0.0707(9) Uani d . 1
H H3 0.0440 0.5748 0.4898 0.085 Uiso calc R 1
C C4 -0.0353(4) 0.6890(2) 0.45926(15) 0.0774(10) Uani d . 1
C C13 0.4371(5) 0.4388(2) 0.16514(18) 0.0922(12) Uani d . 1
H H13 0.5167 0.4025 0.1712 0.111 Uiso calc R 1
C C12 0.3259(6) 0.4141(2) 0.12546(18) 0.0939(12) Uani d . 1
H H12 0.3289 0.3608 0.1048 0.113 Uiso calc R 1
C C6 0.2714(4) 0.5413(2) 0.41157(19) 0.1032(13) Uani d . 1
H H6A 0.2749 0.5188 0.3686 0.155 Uiso calc R 1
H H6B 0.2415 0.4965 0.4406 0.155 Uiso calc R 1
H H6C 0.3663 0.5618 0.4236 0.155 Uiso calc R 1
C C11 0.2113(5) 0.4679(3) 0.11651(17) 0.0930(12) Uani d . 1
H H11 0.1354 0.4512 0.0896 0.112 Uiso calc R 1
C C5 -0.1579(6) 0.6993(3) 0.5073(2) 0.147(2) Uani d . 1
H H5A -0.1525 0.7555 0.5266 0.221 Uiso calc R 1
H H5B -0.1491 0.6559 0.5400 0.221 Uiso calc R 1
H H5C -0.2498 0.6929 0.4857 0.221 Uiso calc R 1

loop_
_atom_site_aniso_label
_atom_site_aniso_U_11
_atom_site_aniso_U_22
_atom_site_aniso_U_33
_atom_site_aniso_U_12
_atom_site_aniso_U_13
_atom_site_aniso_U_23
S1 0.0512(4) 0.0549(4) 0.0636(5) 0.0038(4) 0.0011(4) 0.0005(4)
O1 0.0307(10) 0.0895(15) 0.0773(13) -0.0027(10) -0.0043(9) -0.0168(11)
N1 0.0526(14) 0.0541(13) 0.0554(14) 0.0043(12) -0.0011(11) -0.0041(12)
C8 0.0318(15) 0.0690(17) 0.0486(16) -0.0061(14) 0.0067(12) 0.0041(14)
C1 0.0472(16) 0.0529(16) 0.0438(15) -0.0019(14) -0.0039(13) -0.0085(12)
N3 0.0309(12) 0.0714(16) 0.0595(14) -0.0028(11) 0.0009(10) -0.0078(12)
C7 0.0362(14) 0.0618(16) 0.0641(18) -0.0076(13) -0.0001(13) 0.0049(14)
C9 0.0445(16) 0.0656(18) 0.0514(17) -0.0071(15) 0.0112(14) 0.0026(15)
N2 0.0706(17) 0.0670(16) 0.0620(16) 0.0121(14) 0.0178(14) 0.0002(13)
C2 0.072(2) 0.0547(18) 0.066(2) 0.0035(16) -0.0021(18) -0.0043(16)
C14 0.075(2) 0.069(2) 0.067(2) -0.0001(18) -0.0013(17) 0.0073(16)
C10 0.059(2) 0.101(3) 0.073(2) -0.0015(18) 0.0026(17) -0.026(2)
C3 0.092(2) 0.0622(19) 0.0583(19) -0.0038(19) 0.0064(18) 0.0034(15)
C4 0.089(2) 0.078(2) 0.065(2) 0.009(2) 0.0241(19) 0.0003(18)
C13 0.124(4) 0.066(2) 0.087(3) 0.019(2) 0.012(2) 0.007(2)
C12 0.137(4) 0.071(2) 0.074(3) -0.017(3) 0.028(3) -0.013(2)
C6 0.113(3) 0.075(2) 0.122(3) 0.031(2) 0.010(3) 0.016(2)
C11 0.091(3) 0.109(3) 0.079(3) -0.018(3) 0.010(2) -0.030(2)
C5 0.175(5) 0.138(4) 0.129(4) 0.045(3) 0.100(3) 0.029(3)

loop_
_atom_type_symbol
_atom_type_description
_atom_type_scat_dispersion_real
_atom_type_scat_dispersion_imag
_atom_type_scat_source
C C 0.0033 0.0016
; International Tables
Vol. C, Tables 4.2.6.8 and 6.1.1.4
;
H H 0.0000 0.0000
; International Tables
Vol. C, Tables 4.2.6.8 and 6.1.1.4
;
N N 0.0061 0.0033
; International Tables
Vol. C, Tables 4.2.6.8 and 6.1.1.4
;
O O 0.0106 0.0060
; International Tables
Vol. C, Tables 4.2.6.8 and 6.1.1.4
;
S S 0.1246 0.1234
; International Tables
Vol. C, Tables 4.2.6.8 and 6.1.1.4
;

loop_
_geom_angle_atom_site_label_1
_geom_angle_atom_site_label_2
_geom_angle_atom_site_label_3
_geom_angle
_geom_angle_publ_flag
C1 S1 C7 100.40(13) ?
C1 N1 C2 116.2(2) ?
O1 C8 N3 123.9(2) ?
O1 C8 C7 122.0(2) yes
N3 C8 C7 114.1(2) yes
N1 C1 N2 127.7(2) ?
N1 C1 S1 118.6(2) ?
N2 C1 S1 113.7(2) ?
C8 N3 C9 128.2(2) ?
C8 N3 H3A 115.9 ?
C9 N3 H3A 115.9 ?
C8 C7 S1 113.47(17) ?
C8 C7 H7A 108.9 ?
S1 C7 H7A 108.9 ?
C8 C7 H7B 108.9 ?
S1 C7 H7B 108.9 ?
H7A C7 H7B 107.7 ?
C14 C9 C10 118.4(3) ?
C14 C9 N3 117.6(3) ?
C10 C9 N3 124.0(3) ?
C1 N2 C4 115.1(2) ?
N1 C2 C3 120.9(3) ?
N1 C2 C6 116.5(3) ?
C3 C2 C6 122.6(3) ?
C9 C14 C13 120.7(3) ?
C9 C14 H14 119.6 ?
C13 C14 H14 119.6 ?
C9 C10 C11 120.3(3) ?
C9 C10 H10 119.9 ?
C11 C10 H10 119.9 ?
C2 C3 C4 118.4(3) ?
C2 C3 H3 120.8 ?
C4 C3 H3 120.8 ?
N2 C4 C3 121.6(3) ?
N2 C4 C5 116.3(3) ?
C3 C4 C5 122.1(3) ?
C12 C13 C14 120.4(4) ?
C12 C13 H13 119.8 ?
C14 C13 H13 119.8 ?
C11 C12 C13 119.3(3) ?
C11 C12 H12 120.4 ?
C13 C12 H12 120.4 ?
C2 C6 H6A 109.5 ?
C2 C6 H6B 109.5 ?
H6A C6 H6B 109.5 ?
C2 C6 H6C 109.5 ?
H6A C6 H6C 109.5 ?
H6B C6 H6C 109.5 ?
C12 C11 C10 121.0(4) ?
C12 C11 H11 119.5 ?
C10 C11 H11 119.5 ?
C4 C5 H5A 109.5 ?
C4 C5 H5B 109.5 ?
H5A C5 H5B 109.5 ?
C4 C5 H5C 109.5 ?
H5A C5 H5C 109.5 ?
H5B C5 H5C 109.5 ?

loop_
_geom_bond_atom_site_label_1
_geom_bond_atom_site_label_2
_geom_bond_distance
_geom_bond_publ_flag
S1 C1 1.759(3) no
S1 C7 1.795(3) no
O1 C8 1.223(3) ?
N1 C1 1.318(3) ?
N1 C2 1.340(3) ?
C8 N3 1.343(3) ?
C8 C7 1.516(3) ?
C1 N2 1.330(3) ?
N3 C9 1.410(3) ?
N3 H3A 0.8600 ?
C7 H7A 0.9700 ?
C7 H7B 0.9700 ?
C9 C14 1.375(4) ?
C9 C10 1.378(4) ?
N2 C4 1.341(4) ?
C2 C3 1.370(4) ?
C2 C6 1.500(4) ?
C14 C13 1.378(4) ?
C14 H14 0.9300 ?
C10 C11 1.380(4) ?
C10 H10 0.9300 ?
C3 C4 1.373(4) ?
C3 H3 0.9300 ?
C4 C5 1.512(5) ?
C13 C12 1.367(5) ?
C13 H13 0.9300 ?
C12 C11 1.354(5) ?
C12 H12 0.9300 ?
C6 H6A 0.9600 ?
C6 H6B 0.9600 ?
C6 H6C 0.9600 ?
C11 H11 0.9300 ?
C5 H5A 0.9600 ?
C5 H5B 0.9600 ?
C5 H5C 0.9600 ?

loop_
_geom_torsion_atom_site_label_1
_geom_torsion_atom_site_label_2
_geom_torsion_atom_site_label_3
_geom_torsion_atom_site_label_4
_geom_torsion
_geom_torsion_publ_flag
C2 N1 C1 N2 -0.7(4) ?
C2 N1 C1 S1 178.98(19) ?
C7 S1 C1 N1 3.4(2) ?
C7 S1 C1 N2 -176.94(19) ?
O1 C8 N3 C9 -2.5(4) no
C7 C8 N3 C9 179.8(2) ?
O1 C8 C7 S1 34.4(3) ?
N3 C8 C7 S1 -147.93(19) ?
C1 S1 C7 C8 66.6(2) ?
C8 N3 C9 C14 -164.3(3) no
C8 N3 C9 C10 15.6(4) ?
N1 C1 N2 C4 -0.6(4) ?
S1 C1 N2 C4 179.7(2) ?
C1 N1 C2 C3 1.5(4) ?
C1 N1 C2 C6 -178.3(3) ?
C10 C9 C14 C13 0.1(4) ?
N3 C9 C14 C13 -179.9(3) ?
C14 C9 C10 C11 0.6(5) ?
N3 C9 C10 C11 -179.3(3) ?
N1 C2 C3 C4 -1.0(4) ?
C6 C2 C3 C4 178.7(3) ?
C1 N2 C4 C3 1.1(4) ?
C1 N2 C4 C5 -179.3(3) ?
C2 C3 C4 N2 -0.3(5) ?
C2 C3 C4 C5 -179.9(4) ?
C9 C14 C13 C12 -0.8(5) ?
C14 C13 C12 C11 0.6(5) ?
C13 C12 C11 C10 0.1(6) ?
C9 C10 C11 C12 -0.8(5) ?

loop_
_cod_related_entry_id
_cod_related_entry_database
_cod_related_entry_code
1 ChemSpider 608860
